data_4111719
loop_
_publ_author_name
'Wesley H. Bernskoetter'
'Jaime A. Pool'
'Emil Lobkovsky'
'Paul J. Chirik'

_publ_section_title
;
 Dinitrogen Functionalization with Terminal Alkynes, Amines, and
 Hydrazines Promoted by [(\h5-C5Me4H)2Zr]2(\m2,\h2,\h2-N2): Observation of
 Side-On and End-On Diazenido Complexes in the Reduction of N2 to
 Hydrazine
;
_journal_name_full 'Journal of the American Chemical Society'
_journal_page_first 7901
_journal_page_last 7911
_journal_paper_doi 10.1021/ja050387b
_journal_volume 127
_journal_year 2005
_chemical_formula_sum 'C48 H72 N2 Zr2'
_chemical_formula_weight 859.52
_chemical_name_systematic
; 
 ? 
;
_space_group_IT_number 14
_symmetry_cell_setting monoclinic
_symmetry_space_group_name_Hall '-P 2yn'
_symmetry_space_group_name_H-M 'P 1 21/n 1'
_atom_sites_solution_hydrogens geom
_atom_sites_solution_primary direct
_atom_sites_solution_secondary difmap
_audit_creation_method SHELXL-97
_cell_angle_alpha 90.00
_cell_angle_beta 101.077(5)
_cell_angle_gamma 90.00
_cell_formula_units_Z 4
_cell_length_a 12.0572(14)
_cell_length_b 18.3235(17)
_cell_length_c 20.0695(18)
_cell_measurement_reflns_used 6475
_cell_measurement_temperature 173(2)
_cell_measurement_theta_max 29.88
_cell_measurement_theta_min 2.81
_cell_volume 4351.4(8)
_computing_cell_refinement 'Bruker SAINT'
_computing_data_collection 'Bruker SMART'
_computing_data_reduction 'Bruker SAINT'
_computing_molecular_graphics 'Bruker SHELXTL'
_computing_publication_material 'Bruker SHELXTL'
_computing_structure_refinement 'SHELXL-97 (Sheldrick, 1997)'
_computing_structure_solution 'SHELXS-97 (Sheldrick, 1990)'
_diffrn_ambient_temperature 173(2)
_diffrn_measured_fraction_theta_full 0.995
_diffrn_measured_fraction_theta_max 0.995
_diffrn_measurement_device_type 'Bruker X8 APEX II diffractometer''
_diffrn_measurement_method 'phi and omega scans'
_diffrn_radiation_monochromator graphite
_diffrn_radiation_source 'fine-focus sealed tube'
_diffrn_radiation_type MoK\a
_diffrn_radiation_wavelength 0.71073
_diffrn_reflns_av_R_equivalents 0.0410
_diffrn_reflns_av_sigmaI/netI 0.0529
_diffrn_reflns_limit_h_max 17
_diffrn_reflns_limit_h_min -17
_diffrn_reflns_limit_k_max 22
_diffrn_reflns_limit_k_min -26
_diffrn_reflns_limit_l_max 23
_diffrn_reflns_limit_l_min -29
_diffrn_reflns_number 55576
_diffrn_reflns_theta_full 31.12
_diffrn_reflns_theta_max 31.12
_diffrn_reflns_theta_min 1.52
_exptl_absorpt_coefficient_mu 0.513
_exptl_absorpt_correction_T_max 0.9505
_exptl_absorpt_correction_T_min 0.8614
_exptl_absorpt_correction_type 'semiempirical by SADABS'
_exptl_crystal_colour colourless
_exptl_crystal_density_diffrn 1.312
_exptl_crystal_density_meas 0
_exptl_crystal_description block
_exptl_crystal_F_000 1816
_exptl_crystal_size_max 0.30
_exptl_crystal_size_mid 0.15
_exptl_crystal_size_min 0.10
_refine_diff_density_max 0.686
_refine_diff_density_min -0.456
_refine_diff_density_rms 0.079
_refine_ls_extinction_method none
_refine_ls_goodness_of_fit_ref 1.016
_refine_ls_hydrogen_treatment mixed
_refine_ls_matrix_type full
_refine_ls_number_parameters 515
_refine_ls_number_reflns 13961
_refine_ls_number_restraints 0
_refine_ls_restrained_S_all 1.016
_refine_ls_R_factor_all 0.0571
_refine_ls_R_factor_gt 0.0354
_refine_ls_shift/su_max 0.039
_refine_ls_shift/su_mean 0.001
_refine_ls_structure_factor_coef Fsqd
_refine_ls_weighting_details 'calc w=1/[\s^2^(Fo^2^)+(0.0533P)^2^+0.0000P] where P=(Fo^2^+2Fc^2^)/3'
_refine_ls_weighting_scheme calc
_refine_ls_wR_factor_gt 0.0908
_refine_ls_wR_factor_ref 0.0977
_reflns_number_gt 10214
_reflns_number_total 13961
_reflns_threshold_expression >2sigma(I)
_cod_data_source_file ja050387bsi20050325_083603.cif
_cod_data_source_block wb9
_cod_database_code 4111719

loop_
_symmetry_equiv_pos_as_xyz
'x, y, z'
'-x+1/2, y+1/2, -z+1/2'
'-x, -y, -z'
'x-1/2, -y-1/2, z-1/2'

loop_
_atom_site_label
_atom_site_type_symbol
_atom_site_fract_x
_atom_site_fract_y
_atom_site_fract_z
_atom_site_U_iso_or_equiv
_atom_site_adp_type
_atom_site_occupancy
_atom_site_symmetry_multiplicity
_atom_site_calc_flag
_atom_site_refinement_flags
Zr1 Zr 0.082493(14) 0.740410(9) 0.215632(8) 0.01385(5) Uani 1 1 d .
Zr2 Zr 0.318707(14) 0.766111(8) 0.104408(8) 0.01358(5) Uani 1 1 d .
N1 N 0.24770(13) 0.71244(8) 0.19266(8) 0.0173(3) Uani 1 1 d .
H1N H 0.2968(17) 0.6924(11) 0.2220(10) 0.019(5) Uiso 1 1 d .
N2 N 0.25032(13) 0.79174(8) 0.19530(8) 0.0170(3) Uani 1 1 d .
H2N H 0.296(2) 0.8086(12) 0.2319(11) 0.038(7) Uiso 1 1 d .
C1 C 0.19595(16) 0.78732(10) 0.33677(9) 0.0222(4) Uani 1 1 d .
C2 C 0.10071(17) 0.83315(10) 0.32069(9) 0.0214(4) Uani 1 1 d .
C3 C 0.00287(17) 0.79049(11) 0.31660(9) 0.0250(4) Uani 1 1 d .
C4 C 0.0379(2) 0.71759(12) 0.32876(10) 0.0277(4) Uani 1 1 d .
H4 H -0.0063(17) 0.6786(10) 0.3324(9) 0.021(5) Uiso 1 1 d .
C5 C 0.15704(19) 0.71474(11) 0.34077(9) 0.0271(4) Uani 1 1 d .
C6 C -0.10949(15) 0.66905(10) 0.17456(10) 0.0226(4) Uani 1 1 d .
C7 C -0.02855(16) 0.61614(10) 0.20514(9) 0.0222(4) Uani 1 1 d .
C8 C 0.05780(15) 0.61306(9) 0.16714(9) 0.0197(4) Uani 1 1 d .
C9 C 0.02832(16) 0.66234(9) 0.11201(9) 0.0193(4) Uani 1 1 d .
H9 H 0.0698(19) 0.6713(12) 0.0781(10) 0.033(6) Uiso 1 1 d .
C10 C -0.07547(15) 0.69546(10) 0.11575(9) 0.0208(4) Uani 1 1 d .
C11 C 0.18179(16) 0.81175(10) -0.00319(9) 0.0214(4) Uani 1 1 d .
C12 C 0.28791(17) 0.84093(10) -0.00882(9) 0.0231(4) Uani 1 1 d .
C13 C 0.31943(16) 0.89273(10) 0.04451(9) 0.0217(4) Uani 1 1 d .
C14 C 0.23508(15) 0.89309(9) 0.08424(8) 0.0181(4) Uani 1 1 d .
C15 C 0.15062(15) 0.84233(9) 0.05452(9) 0.0175(3) Uani 1 1 d .
H15 H 0.0794(19) 0.8306(11) 0.0703(10) 0.031(6) Uiso 1 1 d .
C16 C 0.51471(15) 0.79581(10) 0.16895(9) 0.0220(4) Uani 1 1 d .
C17 C 0.49867(15) 0.72437(10) 0.19188(9) 0.0203(4) Uani 1 1 d .
C18 C 0.49102(15) 0.67559(10) 0.13670(9) 0.0201(4) Uani 1 1 d .
C19 C 0.50702(15) 0.71593(10) 0.07918(9) 0.0204(4) Uani 1 1 d .
C20 C 0.52097(15) 0.78989(10) 0.09946(10) 0.0209(4) Uani 1 1 d .
H20 H 0.5347(16) 0.8257(11) 0.0708(9) 0.017(5) Uiso 1 1 d .
C21 C -0.00997(15) 0.84115(9) 0.17112(9) 0.0186(4) Uani 1 1 d .
C22 C -0.06283(16) 0.89511(9) 0.14847(9) 0.0205(4) Uani 1 1 d .
C23 C -0.12600(17) 0.95950(10) 0.11759(10) 0.0288(4) Uani 1 1 d .
C24 C -0.2468(3) 0.95498(17) 0.12476(19) 0.0852(12) Uani 1 1 d .
H24A H -0.2818 0.9118 0.1006 0.128 Uiso 1 1 calc R
H24B H -0.2869 0.9989 0.1054 0.128 Uiso 1 1 calc R
H24C H -0.2508 0.9513 0.1729 0.128 Uiso 1 1 calc R
C25 C -0.1207(3) 0.96079(19) 0.04231(15) 0.0917(14) Uani 1 1 d .
H25A H -0.0424 0.9538 0.0369 0.137 Uiso 1 1 calc R
H25B H -0.1484 1.0079 0.0228 0.137 Uiso 1 1 calc R
H25C H -0.1679 0.9215 0.0189 0.137 Uiso 1 1 calc R
C26 C -0.0726(3) 1.02835(13) 0.1489(2) 0.1108(17) Uani 1 1 d .
H26A H -0.0821 1.0314 0.1963 0.166 Uiso 1 1 calc R
H26B H -0.1088 1.0705 0.1237 0.166 Uiso 1 1 calc R
H26C H 0.0082 1.0282 0.1473 0.166 Uiso 1 1 calc R
C27 C 0.26333(15) 0.66482(9) 0.04197(9) 0.0188(4) Uani 1 1 d .
C28 C 0.23973(15) 0.61036(10) 0.00767(9) 0.0213(4) Uani 1 1 d .
C29 C 0.20579(18) 0.54441(10) -0.03385(10) 0.0278(4) Uani 1 1 d .
C30 C 0.1091(3) 0.56254(15) -0.09123(13) 0.0669(9) Uani 1 1 d .
H30A H 0.0472 0.5843 -0.0728 0.100 Uiso 1 1 calc R
H30B H 0.0825 0.5178 -0.1160 0.100 Uiso 1 1 calc R
H30C H 0.1349 0.5972 -0.1222 0.100 Uiso 1 1 calc R
C31 C 0.1684(3) 0.48497(13) 0.01058(13) 0.0567(8) Uani 1 1 d .
H31A H 0.2317 0.4720 0.0471 0.085 Uiso 1 1 calc R
H31B H 0.1441 0.4417 -0.0172 0.085 Uiso 1 1 calc R
H31C H 0.1053 0.5031 0.0303 0.085 Uiso 1 1 calc R
C32 C 0.3061(3) 0.51432(15) -0.06062(16) 0.0710(10) Uani 1 1 d .
H32A H 0.3288 0.5494 -0.0923 0.106 Uiso 1 1 calc R
H32B H 0.2849 0.4681 -0.0841 0.106 Uiso 1 1 calc R
H32C H 0.3692 0.5061 -0.0226 0.106 Uiso 1 1 calc R
C33 C 0.31501(18) 0.81338(13) 0.35810(10) 0.0365(5) Uani 1 1 d .
H33A H 0.3274 0.8557 0.3305 0.055 Uiso 1 1 calc R
H33B H 0.3672 0.7742 0.3517 0.055 Uiso 1 1 calc R
H33C H 0.3284 0.8274 0.4061 0.055 Uiso 1 1 calc R
C34 C 0.1032(2) 0.91465(10) 0.31664(10) 0.0350(5) Uani 1 1 d .
H34A H 0.0405 0.9315 0.2814 0.052 Uiso 1 1 calc R
H34B H 0.1750 0.9303 0.3053 0.052 Uiso 1 1 calc R
H34C H 0.0957 0.9355 0.3605 0.052 Uiso 1 1 calc R
C35 C -0.11525(19) 0.82002(14) 0.30909(11) 0.0398(6) Uani 1 1 d .
H35A H -0.1689 0.7794 0.3057 0.060 Uiso 1 1 calc R
H35B H -0.1329 0.8499 0.2679 0.060 Uiso 1 1 calc R
H35C H -0.1210 0.8500 0.3487 0.060 Uiso 1 1 calc R
C36 C 0.2303(2) 0.64982(12) 0.36473(11) 0.0445(6) Uani 1 1 d .
H36A H 0.2928 0.6476 0.3400 0.067 Uiso 1 1 calc R
H36B H 0.1852 0.6051 0.3563 0.067 Uiso 1 1 calc R
H36C H 0.2606 0.6545 0.4135 0.067 Uiso 1 1 calc R
C37 C -0.22134(17) 0.68340(12) 0.19359(12) 0.0372(5) Uani 1 1 d .
H37A H -0.2423 0.7346 0.1844 0.056 Uiso 1 1 calc R
H37B H -0.2163 0.6732 0.2420 0.056 Uiso 1 1 calc R
H37C H -0.2788 0.6518 0.1668 0.056 Uiso 1 1 calc R
C38 C -0.0431(2) 0.56250(11) 0.25898(11) 0.0355(5) Uani 1 1 d .
H38A H -0.0679 0.5155 0.2379 0.053 Uiso 1 1 calc R
H38B H -0.1000 0.5807 0.2838 0.053 Uiso 1 1 calc R
H38C H 0.0290 0.5561 0.2906 0.053 Uiso 1 1 calc R
C39 C 0.15580(17) 0.56110(10) 0.17841(10) 0.0273(4) Uani 1 1 d .
H39A H 0.1911 0.5607 0.2267 0.041 Uiso 1 1 calc R
H39B H 0.2113 0.5767 0.1515 0.041 Uiso 1 1 calc R
H39C H 0.1290 0.5119 0.1644 0.041 Uiso 1 1 calc R
C40 C -0.14698(19) 0.74098(11) 0.06216(11) 0.0302(5) Uani 1 1 d .
H40A H -0.2007 0.7095 0.0323 0.045 Uiso 1 1 calc R
H40B H -0.0986 0.7660 0.0354 0.045 Uiso 1 1 calc R
H40C H -0.1885 0.7772 0.0837 0.045 Uiso 1 1 calc R
C41 C 0.1072(2) 0.76551(11) -0.05502(10) 0.0324(5) Uani 1 1 d .
H41A H 0.0603 0.7339 -0.0323 0.049 Uiso 1 1 calc R
H41B H 0.1540 0.7353 -0.0790 0.049 Uiso 1 1 calc R
H41C H 0.0584 0.7970 -0.0876 0.049 Uiso 1 1 calc R
C42 C 0.3479(2) 0.82773(13) -0.06601(10) 0.0387(6) Uani 1 1 d .
H42A H 0.3135 0.8575 -0.1051 0.058 Uiso 1 1 calc R
H42B H 0.3419 0.7760 -0.0786 0.058 Uiso 1 1 calc R
H42C H 0.4277 0.8410 -0.0520 0.058 Uiso 1 1 calc R
C43 C 0.41225(18) 0.94816(11) 0.05027(12) 0.0346(5) Uani 1 1 d .
H43A H 0.4692 0.9313 0.0249 0.052 Uiso 1 1 calc R
H43B H 0.4474 0.9546 0.0982 0.052 Uiso 1 1 calc R
H43C H 0.3808 0.9948 0.0315 0.052 Uiso 1 1 calc R
C44 C 0.22974(18) 0.94343(10) 0.14226(10) 0.0258(4) Uani 1 1 d .
H44A H 0.3050 0.9478 0.1709 0.039 Uiso 1 1 calc R
H44B H 0.1769 0.9238 0.1692 0.039 Uiso 1 1 calc R
H44C H 0.2038 0.9916 0.1246 0.039 Uiso 1 1 calc R
C45 C 0.54046(18) 0.86152(11) 0.21402(10) 0.0340(5) Uani 1 1 d .
H45A H 0.6153 0.8559 0.2430 0.051 Uiso 1 1 calc R
H45B H 0.4833 0.8661 0.2425 0.051 Uiso 1 1 calc R
H45C H 0.5396 0.9054 0.1860 0.051 Uiso 1 1 calc R
C46 C 0.50848(17) 0.70347(12) 0.26435(9) 0.0317(5) Uani 1 1 d .
H46A H 0.4679 0.6576 0.2673 0.048 Uiso 1 1 calc R
H46B H 0.4756 0.7419 0.2884 0.048 Uiso 1 1 calc R
H46C H 0.5884 0.6971 0.2851 0.048 Uiso 1 1 calc R
C47 C 0.47985(17) 0.59448(10) 0.14041(11) 0.0282(4) Uani 1 1 d .
H47A H 0.5542 0.5729 0.1576 0.042 Uiso 1 1 calc R
H47B H 0.4496 0.5752 0.0950 0.042 Uiso 1 1 calc R
H47C H 0.4284 0.5822 0.1711 0.042 Uiso 1 1 calc R
C48 C 0.52193(17) 0.68422(12) 0.01299(9) 0.0289(4) Uani 1 1 d .
H48A H 0.5384 0.7234 -0.0169 0.043 Uiso 1 1 calc R
H48B H 0.4524 0.6591 -0.0084 0.043 Uiso 1 1 calc R
H48C H 0.5847 0.6494 0.0208 0.043 Uiso 1 1 calc R

loop_
_atom_site_aniso_label
_atom_site_aniso_U_11
_atom_site_aniso_U_22
_atom_site_aniso_U_33
_atom_site_aniso_U_23
_atom_site_aniso_U_13
_atom_site_aniso_U_12
Zr1 0.01600(9) 0.01237(8) 0.01352(9) 0.00173(6) 0.00368(6) 0.00077(6)
Zr2 0.01480(8) 0.01274(9) 0.01313(9) 0.00010(6) 0.00252(6) -0.00055(6)
N1 0.0173(7) 0.0138(7) 0.0208(8) 0.0026(6) 0.0034(6) 0.0008(6)
N2 0.0219(8) 0.0137(7) 0.0152(7) -0.0003(6) 0.0029(6) -0.0028(6)
C1 0.0289(10) 0.0251(9) 0.0122(8) -0.0027(8) 0.0032(7) 0.0039(8)
C2 0.0313(10) 0.0213(9) 0.0120(8) -0.0024(7) 0.0053(7) 0.0029(8)
C3 0.0304(11) 0.0319(10) 0.0147(9) -0.0020(8) 0.0096(8) 0.0026(9)
C4 0.0428(13) 0.0260(10) 0.0176(9) 0.0010(8) 0.0140(9) -0.0061(9)
C5 0.0450(13) 0.0237(9) 0.0128(8) 0.0017(8) 0.0063(8) 0.0093(9)
C6 0.0169(9) 0.0212(9) 0.0303(10) -0.0031(8) 0.0059(8) -0.0018(7)
C7 0.0261(10) 0.0176(8) 0.0240(9) 0.0016(8) 0.0074(8) -0.0047(7)
C8 0.0194(9) 0.0146(8) 0.0250(9) -0.0039(7) 0.0041(7) -0.0018(7)
C9 0.0219(9) 0.0183(8) 0.0176(9) -0.0035(7) 0.0037(7) -0.0050(7)
C10 0.0205(9) 0.0190(9) 0.0211(9) -0.0016(7) -0.0003(7) -0.0023(7)
C11 0.0294(10) 0.0201(9) 0.0131(8) 0.0037(7) 0.0002(7) 0.0043(7)
C12 0.0305(11) 0.0243(9) 0.0160(9) 0.0075(8) 0.0084(8) 0.0066(8)
C13 0.0223(9) 0.0186(9) 0.0249(9) 0.0087(8) 0.0066(8) 0.0004(7)
C14 0.0226(9) 0.0141(8) 0.0173(8) 0.0042(7) 0.0031(7) 0.0004(7)
C15 0.0195(9) 0.0161(8) 0.0168(8) 0.0047(7) 0.0035(7) 0.0028(7)
C16 0.0168(9) 0.0215(9) 0.0263(10) -0.0042(8) 0.0007(7) -0.0018(7)
C17 0.0138(8) 0.0265(9) 0.0199(9) 0.0007(8) 0.0018(7) 0.0020(7)
C18 0.0158(8) 0.0210(9) 0.0234(9) 0.0019(7) 0.0030(7) 0.0030(7)
C19 0.0134(8) 0.0244(9) 0.0233(9) -0.0014(8) 0.0035(7) 0.0005(7)
C20 0.0181(9) 0.0199(9) 0.0253(10) 0.0040(8) 0.0053(7) -0.0030(7)
C21 0.0203(9) 0.0193(8) 0.0164(8) -0.0008(7) 0.0042(7) -0.0011(7)
C22 0.0218(9) 0.0203(9) 0.0197(9) 0.0009(7) 0.0047(7) 0.0008(7)
C23 0.0269(11) 0.0211(9) 0.0369(11) 0.0055(9) 0.0022(9) 0.0062(8)
C24 0.0485(18) 0.069(2) 0.147(3) 0.059(2) 0.040(2) 0.0306(16)
C25 0.127(3) 0.098(3) 0.0547(18) 0.0465(18) 0.029(2) 0.074(2)
C26 0.111(3) 0.0221(13) 0.160(4) 0.0002(19) -0.073(3) 0.0115(17)
C27 0.0182(9) 0.0177(8) 0.0209(9) 0.0008(7) 0.0043(7) 0.0014(7)
C28 0.0197(9) 0.0224(9) 0.0217(9) 0.0005(8) 0.0039(7) 0.0000(7)
C29 0.0360(12) 0.0214(9) 0.0267(10) -0.0093(8) 0.0079(9) -0.0041(8)
C30 0.095(2) 0.0395(14) 0.0490(16) -0.0136(13) -0.0291(16) -0.0098(15)
C31 0.091(2) 0.0357(13) 0.0423(14) -0.0055(12) 0.0087(15) -0.0263(14)
C32 0.073(2) 0.0532(17) 0.100(2) -0.0479(17) 0.0504(19) -0.0134(15)
C33 0.0322(12) 0.0532(14) 0.0216(10) -0.0065(10) -0.0009(9) 0.0020(10)
C34 0.0525(15) 0.0212(10) 0.0285(11) -0.0054(9) 0.0006(10) 0.0025(9)
C35 0.0325(12) 0.0568(15) 0.0332(12) -0.0065(11) 0.0141(10) 0.0083(11)
C36 0.0687(18) 0.0314(12) 0.0303(12) 0.0104(10) 0.0014(11) 0.0202(12)
C37 0.0190(10) 0.0427(12) 0.0518(14) -0.0093(11) 0.0114(10) -0.0027(9)
C38 0.0499(14) 0.0227(10) 0.0359(12) 0.0077(9) 0.0130(11) -0.0086(10)
C39 0.0287(11) 0.0163(9) 0.0355(11) -0.0035(8) 0.0031(9) 0.0045(8)
C40 0.0298(11) 0.0272(10) 0.0280(11) -0.0013(9) -0.0086(9) -0.0007(8)
C41 0.0421(13) 0.0310(11) 0.0192(10) -0.0024(9) -0.0062(9) 0.0049(9)
C42 0.0468(14) 0.0476(14) 0.0267(11) 0.0115(10) 0.0194(10) 0.0178(11)
C43 0.0317(12) 0.0220(10) 0.0521(14) 0.0125(10) 0.0131(10) -0.0042(8)
C44 0.0347(11) 0.0149(8) 0.0289(10) -0.0037(8) 0.0089(9) -0.0009(8)
C45 0.0301(11) 0.0329(11) 0.0368(12) -0.0127(10) 0.0010(9) -0.0057(9)
C46 0.0238(10) 0.0474(13) 0.0229(10) 0.0065(10) 0.0020(8) 0.0082(9)
C47 0.0247(10) 0.0198(9) 0.0390(12) 0.0029(9) 0.0033(9) 0.0043(8)
C48 0.0252(10) 0.0374(11) 0.0258(10) -0.0050(9) 0.0092(8) 0.0049(9)

loop_
_atom_type_symbol
_atom_type_description
_atom_type_scat_dispersion_real
_atom_type_scat_dispersion_imag
_atom_type_scat_source
C C 0.0033 0.0016 'International Tables Vol C Tables 4.2.6.8 and 6.1.1.4'
H H 0.0000 0.0000 'International Tables Vol C Tables 4.2.6.8 and 6.1.1.4'
N N 0.0061 0.0033 'International Tables Vol C Tables 4.2.6.8 and 6.1.1.4'
Zr Zr -2.9673 0.5597 'International Tables Vol C Tables 4.2.6.8 and 6.1.1.4'

loop_
_geom_angle_atom_site_label_1
_geom_angle_atom_site_label_2
_geom_angle_atom_site_label_3
_geom_angle
N1 Zr1 C21 120.64(6)
N1 Zr1 N2 37.29(5)
C21 Zr1 N2 88.86(6)
N1 Zr1 C4 121.46(7)
C21 Zr1 C4 108.98(7)
N2 Zr1 C4 125.30(7)
N1 Zr1 C9 78.12(6)
C21 Zr1 C9 96.23(6)
N2 Zr1 C9 100.44(6)
C4 Zr1 C9 126.80(7)
N1 Zr1 C8 75.35(6)
C21 Zr1 C8 126.33(6)
N2 Zr1 C8 110.28(5)
C4 Zr1 C8 99.66(6)
C9 Zr1 C8 32.79(6)
N1 Zr1 C5 90.08(6)
C21 Zr1 C5 126.71(6)
N2 Zr1 C5 95.35(6)
C4 Zr1 C5 32.67(7)
C9 Zr1 C5 134.46(6)
C8 Zr1 C5 101.71(6)
N1 Zr1 C3 137.86(6)
C21 Zr1 C3 77.80(6)
N2 Zr1 C3 117.43(6)
C4 Zr1 C3 32.36(7)
C9 Zr1 C3 141.29(6)
C8 Zr1 C3 126.82(6)
C5 Zr1 C3 53.33(6)
N1 Zr1 C10 108.81(6)
C21 Zr1 C10 73.87(6)
N2 Zr1 C10 121.31(6)
C4 Zr1 C10 113.33(7)
C9 Zr1 C10 31.75(6)
C8 Zr1 C10 53.09(6)
C5 Zr1 C10 139.89(6)
C3 Zr1 C10 112.86(6)
N1 Zr1 C7 104.49(6)
C21 Zr1 C7 118.21(6)
N2 Zr1 C7 141.18(6)
C4 Zr1 C7 74.30(6)
C9 Zr1 C7 52.52(6)
C8 Zr1 C7 31.56(6)
C5 Zr1 C7 89.82(6)
C3 Zr1 C7 96.35(6)
C10 Zr1 C7 51.83(6)
N1 Zr1 C6 126.50(6)
C21 Zr1 C6 86.83(6)
N2 Zr1 C6 151.47(6)
C4 Zr1 C6 82.57(7)
C9 Zr1 C6 52.18(6)
C8 Zr1 C6 52.57(6)
C5 Zr1 C6 109.75(7)
C3 Zr1 C6 89.15(6)
C10 Zr1 C6 31.00(6)
C7 Zr1 C6 31.39(6)
N1 Zr1 C2 111.91(6)
C21 Zr1 C2 75.64(6)
N2 Zr1 C2 86.53(6)
C4 Zr1 C2 51.96(6)
C9 Zr1 C2 169.30(6)
C8 Zr1 C2 150.94(6)
C5 Zr1 C2 51.78(6)
C3 Zr1 C2 30.90(6)
C10 Zr1 C2 137.58(6)
C7 Zr1 C2 125.09(6)
C6 Zr1 C2 119.46(6)
N2 Zr2 C27 121.16(6)
N2 Zr2 N1 37.38(5)
C27 Zr2 N1 87.84(6)
N2 Zr2 C20 121.46(6)
C27 Zr2 C20 107.87(6)
N1 Zr2 C20 127.48(6)
N2 Zr2 C15 78.96(6)
C27 Zr2 C15 96.07(6)
N1 Zr2 C15 98.74(6)
C20 Zr2 C15 127.42(6)
N2 Zr2 C16 89.52(6)
C27 Zr2 C16 127.37(6)
N1 Zr2 C16 98.36(6)
C20 Zr2 C16 32.71(6)
C15 Zr2 C16 133.61(6)
N2 Zr2 C14 74.62(5)
C27 Zr2 C14 126.64(6)
N1 Zr2 C14 108.41(5)
C20 Zr2 C14 101.23(6)
C15 Zr2 C14 32.77(6)
C16 Zr2 C14 100.85(6)
N2 Zr2 C19 136.32(6)
C27 Zr2 C19 77.13(6)
N1 Zr2 C19 117.61(6)
C20 Zr2 C19 32.26(6)
C15 Zr2 C19 142.40(6)
C16 Zr2 C19 53.66(6)
C14 Zr2 C19 129.14(6)
N2 Zr2 C11 110.06(6)
C27 Zr2 C11 74.38(6)
N1 Zr2 C11 120.11(6)
C20 Zr2 C11 112.39(6)
C15 Zr2 C11 31.85(6)
C16 Zr2 C11 137.81(6)
C14 Zr2 C11 53.22(5)
C19 Zr2 C11 113.20(6)
N2 Zr2 C13 103.15(6)
C27 Zr2 C13 119.94(6)
N1 Zr2 C13 139.38(6)
C20 Zr2 C13 74.77(6)
C15 Zr2 C13 52.81(6)
C16 Zr2 C13 87.66(6)
C14 Zr2 C13 31.68(6)
C19 Zr2 C13 98.32(6)
C11 Zr2 C13 52.29(6)
N2 Zr2 C12 126.63(6)
C27 Zr2 C12 88.36(6)
N1 Zr2 C12 150.44(6)
C20 Zr2 C12 81.43(6)
C15 Zr2 C12 52.60(6)
C16 Zr2 C12 107.15(6)
C14 Zr2 C12 52.82(5)
C19 Zr2 C12 89.98(6)
C11 Zr2 C12 31.42(6)
C13 Zr2 C12 31.64(6)
N2 Zr2 C17 84.31(6)
C27 Zr2 C17 104.39(6)
N1 Zr2 C17 75.29(6)
C20 Zr2 C17 52.44(6)
C15 Zr2 C17 158.32(6)
C16 Zr2 C17 31.74(6)
C14 Zr2 C17 128.69(6)
C19 Zr2 C17 52.03(6)
C11 Zr2 C17 164.17(6)
C13 Zr2 C17 119.34(6)
C12 Zr2 C17 133.87(6)
N2 N1 Zr1 76.86(8)
N2 N1 Zr2 66.23(8)
Zr1 N1 Zr2 122.93(7)
N1 N2 Zr2 76.39(8)
N1 N2 Zr1 65.84(8)
Zr2 N2 Zr1 122.39(7)
C2 C1 C5 107.94(18)
C2 C1 C33 124.79(18)
C5 C1 C33 126.40(18)
C2 C1 Zr1 74.51(10)
C5 C1 Zr1 68.60(10)
C33 C1 Zr1 130.84(12)
C3 C2 C1 108.67(17)
C3 C2 C34 125.30(19)
C1 C2 C34 125.68(19)
C3 C2 Zr1 70.16(10)
C1 C2 Zr1 75.09(10)
C34 C2 Zr1 126.07(12)
C2 C3 C4 107.29(18)
C2 C3 C35 125.05(19)
C4 C3 C35 127.27(19)
C2 C3 Zr1 78.94(10)
C4 C3 Zr1 69.71(10)
C35 C3 Zr1 122.62(13)
C3 C4 C5 109.05(18)
C3 C4 Zr1 77.93(10)
C5 C4 Zr1 76.63(11)
C4 C5 C1 107.01(17)
C4 C5 C36 126.9(2)
C1 C5 C36 125.4(2)
C4 C5 Zr1 70.70(11)
C1 C5 Zr1 80.13(10)
C36 C5 Zr1 122.44(13)
C10 C6 C7 107.98(16)
C10 C6 C37 125.21(18)
C7 C6 C37 125.85(18)
C10 C6 Zr1 73.34(10)
C7 C6 Zr1 73.57(10)
C37 C6 Zr1 127.70(13)
C8 C7 C6 108.09(16)
C8 C7 C38 124.60(18)
C6 C7 C38 126.25(18)
C8 C7 Zr1 70.08(10)
C6 C7 Zr1 75.04(10)
C38 C7 Zr1 129.78(13)
C7 C8 C9 107.28(16)
C7 C8 C39 126.01(17)
C9 C8 C39 126.38(17)
C7 C8 Zr1 78.37(10)
C9 C8 Zr1 72.89(10)
C39 C8 Zr1 119.83(12)
C10 C9 C8 108.97(16)
C10 C9 Zr1 78.58(10)
C8 C9 Zr1 74.33(10)
C6 C10 C9 107.58(16)
C6 C10 C40 125.02(18)
C9 C10 C40 126.73(17)
C6 C10 Zr1 75.67(10)
C9 C10 Zr1 69.67(10)
C40 C10 Zr1 127.50(12)
C15 C11 C12 107.81(16)
C15 C11 C41 125.35(18)
C12 C11 C41 126.22(17)
C15 C11 Zr2 70.70(10)
C12 C11 Zr2 75.33(10)
C41 C11 Zr2 126.64(12)
C11 C12 C13 107.89(16)
C11 C12 C42 125.60(18)
C13 C12 C42 125.98(19)
C11 C12 Zr2 73.25(10)
C13 C12 Zr2 74.00(10)
C42 C12 Zr2 125.09(13)
C14 C13 C12 108.11(16)
C14 C13 C43 124.25(18)
C12 C13 C43 126.59(17)
C14 C13 Zr2 71.16(10)
C12 C13 Zr2 74.37(10)
C43 C13 Zr2 129.37(13)
C13 C14 C15 107.23(15)
C13 C14 C44 125.97(17)
C15 C14 C44 126.50(17)
C13 C14 Zr2 77.16(10)
C15 C14 Zr2 72.41(10)
C44 C14 Zr2 121.09(12)
C11 C15 C14 108.90(16)
C11 C15 Zr2 77.45(10)
C14 C15 Zr2 74.82(10)
C20 C16 C17 106.64(16)
C20 C16 C45 127.65(17)
C17 C16 C45 124.88(17)
C20 C16 Zr2 72.54(10)
C17 C16 Zr2 78.13(10)
C45 C16 Zr2 123.11(13)
C18 C17 C16 108.87(16)
C18 C17 C46 125.81(17)
C16 C17 C46 124.54(17)
C18 C17 Zr2 74.89(10)
C16 C17 Zr2 70.13(10)
C46 C17 Zr2 128.94(12)
C17 C18 C19 108.09(16)
C17 C18 C47 125.65(17)
C19 C18 C47 125.99(17)
C17 C18 Zr2 74.02(10)
C19 C18 Zr2 72.29(10)
C47 C18 Zr2 124.22(12)
C18 C19 C20 107.03(16)
C18 C19 C48 125.56(17)
C20 C19 C48 126.93(17)
C18 C19 Zr2 76.33(10)
C20 C19 Zr2 70.36(10)
C48 C19 Zr2 124.95(12)
C16 C20 C19 109.32(16)
C16 C20 Zr2 74.74(11)
C19 C20 Zr2 77.38(10)
C22 C21 Zr1 177.66(16)
C21 C22 C23 177.12(19)
C22 C23 C24 110.47(18)
C22 C23 C26 110.57(19)
C24 C23 C26 110.8(3)
C22 C23 C25 108.19(18)
C24 C23 C25 108.9(3)
C26 C23 C25 107.8(3)
C28 C27 Zr2 176.31(16)
C27 C28 C29 177.5(2)
C28 C29 C30 109.83(18)
C28 C29 C32 110.05(18)
C30 C29 C32 111.1(2)
C28 C29 C31 109.50(16)
C30 C29 C31 109.3(2)
C32 C29 C31 107.0(2)

loop_
_geom_bond_atom_site_label_1
_geom_bond_atom_site_label_2
_geom_bond_distance
Zr1 N1 2.1900(15)
Zr1 C21 2.2507(18)
Zr1 N2 2.3374(15)
Zr1 C4 2.4674(19)
Zr1 C9 2.5052(17)
Zr1 C8 2.5238(17)
Zr1 C5 2.5434(18)
Zr1 C3 2.5724(18)
Zr1 C10 2.6187(18)
Zr1 C7 2.6294(18)
Zr1 C6 2.6484(18)
Zr1 C2 2.6839(17)
Zr2 N2 2.1922(15)
Zr2 C27 2.2671(18)
Zr2 N1 2.3281(15)
Zr2 C20 2.4981(19)
Zr2 C15 2.5061(17)
Zr2 C16 2.5264(18)
Zr2 C14 2.5372(17)
Zr2 C19 2.5882(18)
Zr2 C11 2.5919(17)
Zr2 C13 2.6138(17)
Zr2 C12 2.6186(17)
Zr2 C17 2.6289(18)
N1 N2 1.454(2)
C1 C2 1.409(3)
C1 C5 1.418(3)
C1 C33 1.495(3)
C2 C3 1.404(3)
C2 C34 1.496(3)
C3 C4 1.408(3)
C3 C35 1.504(3)
C4 C5 1.411(3)
C5 C36 1.504(3)
C6 C10 1.408(3)
C6 C7 1.428(3)
C6 C37 1.494(3)
C7 C8 1.405(3)
C7 C38 1.496(3)
C8 C9 1.419(3)
C8 C39 1.500(2)
C9 C10 1.406(3)
C10 C40 1.496(3)
C11 C15 1.401(2)
C11 C12 1.411(3)
C11 C41 1.500(3)
C12 C13 1.426(3)
C12 C42 1.489(3)
C13 C14 1.408(3)
C13 C43 1.499(3)
C14 C15 1.423(2)
C14 C44 1.496(2)
C16 C20 1.415(3)
C16 C17 1.413(3)
C16 C45 1.502(3)
C17 C18 1.412(2)
C17 C46 1.487(3)
C18 C19 1.415(3)
C18 C47 1.495(2)
C19 C20 1.416(3)
C19 C48 1.492(3)
C21 C22 1.216(2)
C22 C23 1.475(3)
C23 C24 1.493(3)
C23 C26 1.499(3)
C23 C25 1.525(3)
C27 C28 1.215(2)
C28 C29 1.480(3)
C29 C30 1.510(3)
C29 C32 1.518(3)
C29 C31 1.530(3)
